data_7234359
loop_
_publ_author_name
'Devogelaer, Jan-Joris'
'Brugman, Sander J.T.'
'meekes, hugo'
'Tinnemans, Paul T.'
'Vlieg, Elias'
'de Gelder, Rene'

_publ_section_title
;
 Cocrystal design by network-based link prediction
;
_journal_name_full CrystEngComm
_journal_paper_doi 10.1039/C9CE01110B
_journal_year 2019
_chemical_formula_moiety '3(C12 H10 N2), 4(C7 H5 N O4)'
_chemical_formula_sum 'C64 H50 N10 O16'
_chemical_formula_weight 1215.14
_space_group_crystal_system triclinic
_space_group_IT_number 2
_space_group_name_Hall '-P 1'
_space_group_name_H-M_alt 'P -1'
_symmetry_space_group_name_Hall '-P 1'
_symmetry_space_group_name_H-M 'P -1'
_atom_sites_solution_hydrogens geom
_atom_sites_solution_primary direct
_atom_sites_solution_secondary difmap
_audit_creation_method SHELXL-2018/3
_audit_update_record
;
2019-07-16 deposited with the CCDC.    2019-10-02 downloaded from the CCDC.
;
_cell_angle_alpha 102.620(3)
_cell_angle_beta 90.125(3)
_cell_angle_gamma 107.580(3)
_cell_formula_units_Z 1
_cell_length_a 8.1387(7)
_cell_length_b 9.6821(8)
_cell_length_c 19.0927(16)
_cell_measurement_reflns_used 9910
_cell_measurement_temperature 150(2)
_cell_measurement_theta_max 33.1
_cell_measurement_theta_min 2.6
_cell_volume 1395.8(2)
_computing_cell_refinement Peakref
_computing_data_collection Apex3
_computing_data_reduction SAINT,SADABS-2014/5
_computing_molecular_graphics 'PLATON, Shelxle'
_computing_structure_refinement 'SHELXL-2016/6 (Sheldrick, 2016)'
_computing_structure_solution 'SHELXT 2014/4 (Sheldrick, 2014)'
_diffrn_ambient_temperature 150(2)
_diffrn_detector_area_resol_mean 10.4
_diffrn_measured_fraction_theta_full 0.999
_diffrn_measured_fraction_theta_max 0.995
_diffrn_measurement_device 'Bruker D8 Quest Apex3'
_diffrn_measurement_method '\f and \w scans'
_diffrn_radiation_detector Photon100
_diffrn_radiation_monochromator graphite
_diffrn_radiation_type MoK\a
_diffrn_radiation_wavelength 0.71073
_diffrn_reflns_av_R_equivalents 0.0614
_diffrn_reflns_av_unetI/netI 0.0596
_diffrn_reflns_Laue_measured_fraction_full 0.999
_diffrn_reflns_Laue_measured_fraction_max 0.995
_diffrn_reflns_limit_h_max 12
_diffrn_reflns_limit_h_min -12
_diffrn_reflns_limit_k_max 14
_diffrn_reflns_limit_k_min -14
_diffrn_reflns_limit_l_max 29
_diffrn_reflns_limit_l_min -29
_diffrn_reflns_number 62786
_diffrn_reflns_point_group_measured_fraction_full 0.999
_diffrn_reflns_point_group_measured_fraction_max 0.995
_diffrn_reflns_theta_full 25.242
_diffrn_reflns_theta_max 33.300
_diffrn_reflns_theta_min 2.267
_diffrn_source 'sealed tube'
_exptl_absorpt_coefficient_mu 0.106
_exptl_absorpt_correction_T_max 0.7465
_exptl_absorpt_correction_T_min 0.6489
_exptl_absorpt_correction_type multi-scan
_exptl_absorpt_process_details
;
 SADABS 2016/2: Krause, L., Herbst-Irmer, R., Sheldrick G.M. & Stalke D.,
 J. Appl. Cryst. 48 (2015) 3-10
;
_exptl_crystal_colour colourless
_exptl_crystal_density_diffrn 1.446
_exptl_crystal_description plate
_exptl_crystal_F_000 632
_exptl_crystal_size_max 0.383
_exptl_crystal_size_mid 0.205
_exptl_crystal_size_min 0.044
_refine_diff_density_max 0.477
_refine_diff_density_min -0.343
_refine_diff_density_rms 0.060
_refine_ls_extinction_method none
_refine_ls_goodness_of_fit_ref 1.040
_refine_ls_hydrogen_treatment constr
_refine_ls_matrix_type full
_refine_ls_number_parameters 509
_refine_ls_number_reflns 10716
_refine_ls_number_restraints 649
_refine_ls_restrained_S_all 2.152
_refine_ls_R_factor_all 0.1190
_refine_ls_R_factor_gt 0.0567
_refine_ls_shift/su_max 0.001
_refine_ls_shift/su_mean 0.000
_refine_ls_structure_factor_coef Fsqd
_refine_ls_weighting_details 'w=1/[\s^2^(Fo^2^)+(0.1011P)^2^+0.0554P] where P=(Fo^2^+2Fc^2^)/3'
_refine_ls_weighting_scheme calc
_refine_ls_wR_factor_gt 0.1550
_refine_ls_wR_factor_ref 0.1890
_reflns_Friedel_coverage 0.000
_reflns_number_gt 5935
_reflns_number_total 10716
_reflns_threshold_expression 'I > 2\s(I)'
_cod_data_source_file c9ce01110b2.cif
_cod_data_source_block p1926b
_cod_database_code 7234359
_shelx_shelxl_version_number 2018/3
_shelx_space_group_comment
;
The symmetry employed for this shelxl refinement is uniquely defined
by the following loop, which should always be used as a source of
symmetry information in preference to the above space-group names.
They are only intended as comments.
;
_shelx_estimated_absorpt_t_min 0.960
_shelx_estimated_absorpt_t_max 0.995

loop_
_space_group_symop_operation_xyz
'x, y, z'
'-x, -y, -z'

loop_
_atom_site_label
_atom_site_type_symbol
_atom_site_fract_x
_atom_site_fract_y
_atom_site_fract_z
_atom_site_U_iso_or_equiv
_atom_site_adp_type
_atom_site_occupancy
_atom_site_site_symmetry_order
_atom_site_calc_flag
_atom_site_refinement_flags_posn
_atom_site_refinement_flags_adp
_atom_site_refinement_flags_occupancy
_atom_site_disorder_assembly
_atom_site_disorder_group
O01 O 0.19660(15) 0.32265(14) -0.22017(6) 0.0402(3) Uani 1 1 d . U . . .
O02 O -0.07428(17) 0.20859(16) -0.21631(6) 0.0524(4) Uani 1 1 d . U . . .
N03 N 0.06903(16) 0.28221(14) -0.18721(6) 0.0297(3) Uani 1 1 d . U . . .
C04 C 0.08914(17) 0.32284(15) -0.10793(7) 0.0218(3) Uani 1 1 d . U . . .
C05 C 0.24676(17) 0.41522(15) -0.07453(7) 0.0235(3) Uani 1 1 d . U . . .
H05 H 0.340049 0.453913 -0.101783 0.028 Uiso 1 1 calc R U . . .
C06 C -0.05119(17) 0.26462(15) -0.07093(7) 0.0244(3) Uani 1 1 d . U . . .
H06 H -0.157141 0.200299 -0.095883 0.029 Uiso 1 1 calc R U . . .
C07 C 0.26453(17) 0.44978(15) 0.00020(7) 0.0230(3) Uani 1 1 d . U . . .
H07 H 0.371905 0.511862 0.024751 0.028 Uiso 1 1 calc R U . . .
C08 C -0.03281(17) 0.30291(15) 0.00389(7) 0.0239(3) Uani 1 1 d . U . . .
H08 H -0.128115 0.267140 0.030787 0.029 Uiso 1 1 calc R U . . .
C09 C 0.12517(16) 0.39361(14) 0.03936(7) 0.0203(2) Uani 1 1 d . U . . .
C10 C 0.14039(18) 0.42957(16) 0.11995(7) 0.0256(3) Uani 1 1 d . U . . .
O11 O 0.29793(13) 0.50355(13) 0.14814(5) 0.0357(3) Uani 1 1 d . U . . .
H11 H 0.298752 0.520178 0.193218 0.054 Uiso 1 1 calc R U . . .
O12 O 0.01637(14) 0.39206(13) 0.15470(5) 0.0369(3) Uani 1 1 d . U . . .
O13 O 0.61533(17) 0.95938(14) 1.30041(6) 0.0455(3) Uani 1 1 d . U . . .
O14 O 0.88306(18) 1.08415(16) 1.29384(6) 0.0527(3) Uani 1 1 d . U . . .
N15 N 0.73841(18) 1.00703(15) 1.26605(7) 0.0335(3) Uani 1 1 d . U . . .
C16 C 0.71170(18) 0.97006(15) 1.18699(7) 0.0244(3) Uani 1 1 d . U . . .
C17 C 0.55113(18) 0.88008(16) 1.15509(8) 0.0281(3) Uani 1 1 d . U . . .
H17 H 0.459738 0.842399 1.183397 0.034 Uiso 1 1 calc R U . . .
C18 C 0.84887(18) 1.02692(15) 1.14834(7) 0.0249(3) Uani 1 1 d . U . . .
H18 H 0.957460 1.088636 1.171914 0.030 Uiso 1 1 calc R U . . .
C19 C 0.52736(17) 0.84641(15) 1.08050(7) 0.0260(3) Uani 1 1 d . U . . .
H19 H 0.418253 0.785423 1.057147 0.031 Uiso 1 1 calc R U . . .
C20 C 0.82281(17) 0.99084(15) 1.07372(7) 0.0238(3) Uani 1 1 d . U . . .
H20 H 0.915161 1.027408 1.045600 0.029 Uiso 1 1 calc R U . . .
C21 C 0.66306(16) 0.90186(14) 1.03999(7) 0.0205(3) Uani 1 1 d . U . . .
C22 C 0.64225(18) 0.86714(15) 0.95896(7) 0.0252(3) Uani 1 1 d . U . . .
O23 O 0.48641(13) 0.78443(12) 0.93189(5) 0.0330(2) Uani 1 1 d . U . . .
H23 H 0.482852 0.768962 0.886796 0.049 Uiso 1 1 calc R U . . .
O24 O 0.76112(14) 0.91399(13) 0.92349(5) 0.0368(3) Uani 1 1 d . U . . .
N39 N -0.10164(15) 0.77021(14) 0.45517(7) 0.0341(3) Uani 1 1 d . U . . .
C40 C -0.00867(18) 0.82301(17) 0.51868(8) 0.0296(3) Uani 1 1 d . U . . .
H40 H -0.068171 0.812275 0.560886 0.035 Uiso 1 1 calc R U . . .
C41 C -0.01326(19) 0.78912(17) 0.39691(8) 0.0317(3) Uani 1 1 d . U . . .
H41 H -0.075507 0.753766 0.351066 0.038 Uiso 1 1 calc R U . . .
C42 C 0.16781(17) 0.89197(15) 0.52692(7) 0.0246(3) Uani 1 1 d . U . . .
H42 H 0.226155 0.927166 0.573563 0.029 Uiso 1 1 calc R U . . .
C43 C 0.16368(18) 0.85729(15) 0.39981(7) 0.0261(3) Uani 1 1 d . U . . .
H43 H 0.219341 0.868393 0.356779 0.031 Uiso 1 1 calc R U . . .
C44 C 0.25977(16) 0.90954(14) 0.46611(7) 0.0206(3) Uani 1 1 d . U . . .
C45 C 0.44761(16) 0.97712(14) 0.46994(7) 0.0211(3) Uani 1 1 d . U . . .
H45 H 0.499100 0.989413 0.426182 0.025 Uiso 1 1 calc R U . . .
C25 C 0.6127(2) 0.79224(19) 0.68432(8) 0.0250(3) Uani 0.9361(17) 1 d D U P A 1
H25 H 0.712442 0.841444 0.663084 0.030 Uiso 0.9361(17) 1 calc R U P A 1
C26 C 0.6129(2) 0.81192(19) 0.75887(9) 0.0278(3) Uani 0.9361(17) 1 d . U P A 1
H26 H 0.714521 0.874638 0.787588 0.033 Uiso 0.9361(17) 1 calc R U P A 1
N27 N 0.47600(19) 0.74616(16) 0.79154(7) 0.0255(3) Uani 0.9361(17) 1 d . U P A 1
C28 C 0.3329(2) 0.65802(18) 0.75052(8) 0.0262(3) Uani 0.9361(17) 1 d . U P A 1
H28 H 0.234645 0.611524 0.773358 0.031 Uiso 0.9361(17) 1 calc R U P A 1
C29 C 0.32317(19) 0.63229(18) 0.67612(8) 0.0248(3) Uani 0.9361(17) 1 d . U P A 1
H29 H 0.219928 0.568663 0.648810 0.030 Uiso 0.9361(17) 1 calc R U P A 1
C30 C 0.46610(19) 0.70044(18) 0.64132(8) 0.0194(3) Uani 0.9361(17) 1 d . U P A 1
C31 C 0.4657(2) 0.67943(17) 0.56265(8) 0.0212(3) Uani 0.9361(17) 1 d . U P A 1
H31 H 0.568770 0.729456 0.543673 0.025 Uiso 0.9361(17) 1 calc R U P A 1
C32 C 0.33234(19) 0.59584(16) 0.51564(7) 0.0216(3) Uani 0.9361(17) 1 d . U P A 1
H32 H 0.230397 0.543601 0.534564 0.026 Uiso 0.9361(17) 1 calc R U P A 1
C33 C 0.33001(19) 0.57794(17) 0.43754(8) 0.0191(3) Uani 0.9361(17) 1 d . U P A 1
C34 C 0.17859(19) 0.49247(17) 0.39489(9) 0.0239(3) Uani 0.9361(17) 1 d . U P A 1
H34 H 0.078700 0.444948 0.416562 0.029 Uiso 0.9361(17) 1 calc R U P A 1
C35 C 0.1742(2) 0.47702(18) 0.32078(9) 0.0261(3) Uani 0.9361(17) 1 d . U P A 1
H35 H 0.070073 0.418394 0.292659 0.031 Uiso 0.9361(17) 1 calc R U P A 1
N36 N 0.31074(19) 0.54150(15) 0.28759(6) 0.0244(3) Uani 0.9361(17) 1 d . U P A 1
C37 C 0.4578(2) 0.62210(18) 0.32798(8) 0.0233(3) Uani 0.9361(17) 1 d . U P A 1
H37 H 0.556091 0.666915 0.304645 0.028 Uiso 0.9361(17) 1 calc R U P A 1
C38 C 0.4727(2) 0.64279(19) 0.40227(8) 0.0208(3) Uani 0.9361(17) 1 d D U P A 1
H38 H 0.579104 0.700654 0.428846 0.025 Uiso 0.9361(17) 1 calc R U P A 1
C25B C 0.592(2) 0.784(2) 0.6602(8) 0.030(3) Uani 0.0639(17) 1 d DG U P A 2
H25B H 0.651921 0.811852 0.620328 0.036 Uiso 0.0639(17) 1 calc R U P A 2
C26B C 0.6703(17) 0.8444(18) 0.7296(9) 0.032(3) Uani 0.0639(17) 1 d DG U P A 2
H26B H 0.783094 0.914202 0.737075 0.039 Uiso 0.0639(17) 1 calc R U P A 2
N27B N 0.583(2) 0.8031(19) 0.7879(7) 0.031(3) Uani 0.0639(17) 1 d G U P A 2
C28B C 0.418(2) 0.701(2) 0.7770(8) 0.024(3) Uani 0.0639(17) 1 d G U P A 2
H28B H 0.358507 0.672742 0.816868 0.029 Uiso 0.0639(17) 1 calc R U P A 2
C29B C 0.3401(17) 0.6402(19) 0.7076(10) 0.023(2) Uani 0.0639(17) 1 d G U P A 2
H29B H 0.227332 0.570390 0.700123 0.027 Uiso 0.0639(17) 1 calc R U P A 2
C30B C 0.427(2) 0.681(2) 0.6492(7) 0.021(3) Uani 0.0639(17) 1 d G U P A 2
C31B C 0.384(3) 0.644(3) 0.5704(13) 0.026(3) Uani 0.0639(17) 1 d . U P A 2
H31B H 0.261968 0.598316 0.563783 0.032 Uiso 0.0639(17) 1 calc R U P A 2
C32B C 0.426(3) 0.644(3) 0.5194(13) 0.026(3) Uani 0.0639(17) 1 d . U P A 2
H32B H 0.547863 0.690148 0.526168 0.032 Uiso 0.0639(17) 1 calc R U P A 2
C33B C 0.382(2) 0.605(2) 0.4381(7) 0.024(3) Uani 0.0639(17) 1 d G U P A 2
C34B C 0.215(2) 0.507(2) 0.4253(8) 0.025(3) Uani 0.0639(17) 1 d G U P A 2
H34B H 0.152920 0.476226 0.464154 0.030 Uiso 0.0639(17) 1 calc R U P A 2
C35B C 0.1379(15) 0.4545(16) 0.3555(10) 0.025(3) Uani 0.0639(17) 1 d G U P A 2
H35B H 0.023434 0.387746 0.346734 0.030 Uiso 0.0639(17) 1 calc R U P A 2
N36B N 0.229(2) 0.4996(19) 0.2986(7) 0.025(2) Uani 0.0639(17) 1 d G U P A 2
C37B C 0.396(2) 0.597(2) 0.3114(8) 0.019(2) Uani 0.0639(17) 1 d G U P A 2
H37B H 0.458073 0.628091 0.272513 0.023 Uiso 0.0639(17) 1 calc R U P A 2
C38B C 0.4730(17) 0.650(2) 0.3812(9) 0.017(3) Uani 0.0639(17) 1 d G U P A 2
H38B H 0.587562 0.716574 0.389933 0.020 Uiso 0.0639(17) 1 calc R U P A 2

loop_
_atom_site_aniso_label
_atom_site_aniso_U_11
_atom_site_aniso_U_22
_atom_site_aniso_U_33
_atom_site_aniso_U_23
_atom_site_aniso_U_13
_atom_site_aniso_U_12
O01 0.0374(6) 0.0593(8) 0.0221(5) 0.0109(5) 0.0109(4) 0.0113(6)
O02 0.0383(7) 0.0750(9) 0.0271(6) 0.0024(6) -0.0063(5) -0.0007(6)
N03 0.0305(6) 0.0374(7) 0.0195(5) 0.0046(5) 0.0019(5) 0.0094(5)
C04 0.0231(6) 0.0264(7) 0.0169(6) 0.0050(5) 0.0036(5) 0.0090(5)
C05 0.0216(6) 0.0287(7) 0.0197(6) 0.0073(5) 0.0067(5) 0.0060(5)
C06 0.0205(6) 0.0270(7) 0.0240(6) 0.0059(5) 0.0026(5) 0.0047(5)
C07 0.0189(6) 0.0273(7) 0.0208(6) 0.0043(5) 0.0040(5) 0.0051(5)
C08 0.0208(6) 0.0274(7) 0.0241(6) 0.0091(5) 0.0086(5) 0.0057(5)
C09 0.0211(6) 0.0237(6) 0.0176(6) 0.0062(5) 0.0049(5) 0.0080(5)
C10 0.0279(7) 0.0285(7) 0.0218(6) 0.0071(5) 0.0046(5) 0.0098(6)
O11 0.0294(5) 0.0520(7) 0.0188(5) 0.0062(5) 0.0017(4) 0.0038(5)
O12 0.0325(6) 0.0521(7) 0.0222(5) 0.0102(5) 0.0101(4) 0.0062(5)
O13 0.0547(8) 0.0546(8) 0.0229(5) 0.0100(5) 0.0156(5) 0.0097(6)
O14 0.0476(7) 0.0730(9) 0.0247(6) 0.0048(6) -0.0067(5) 0.0043(7)
N15 0.0409(7) 0.0372(7) 0.0211(6) 0.0056(5) 0.0054(5) 0.0109(6)
C16 0.0295(7) 0.0262(7) 0.0182(6) 0.0048(5) 0.0046(5) 0.0100(6)
C17 0.0257(7) 0.0302(7) 0.0251(7) 0.0059(6) 0.0098(5) 0.0042(6)
C18 0.0217(6) 0.0284(7) 0.0218(6) 0.0063(5) 0.0003(5) 0.0033(5)
C19 0.0204(6) 0.0290(7) 0.0238(6) 0.0026(5) 0.0039(5) 0.0032(5)
C20 0.0211(6) 0.0279(7) 0.0209(6) 0.0083(5) 0.0044(5) 0.0033(5)
C21 0.0200(6) 0.0221(6) 0.0188(6) 0.0052(5) 0.0033(5) 0.0053(5)
C22 0.0255(6) 0.0272(7) 0.0217(6) 0.0050(5) -0.0002(5) 0.0068(6)
O23 0.0252(5) 0.0432(6) 0.0212(5) 0.0039(4) -0.0014(4) -0.0005(4)
O24 0.0285(5) 0.0531(7) 0.0216(5) 0.0111(5) 0.0046(4) 0.0003(5)
N39 0.0196(6) 0.0370(7) 0.0415(7) 0.0120(6) -0.0014(5) 0.0006(5)
C40 0.0221(6) 0.0365(8) 0.0315(7) 0.0141(6) 0.0058(6) 0.0067(6)
C41 0.0249(7) 0.0337(8) 0.0302(7) 0.0040(6) -0.0072(6) 0.0024(6)
C42 0.0194(6) 0.0317(7) 0.0212(6) 0.0080(5) 0.0026(5) 0.0046(5)
C43 0.0271(7) 0.0270(7) 0.0211(6) 0.0039(5) -0.0017(5) 0.0052(6)
C44 0.0210(6) 0.0209(6) 0.0190(6) 0.0050(5) 0.0019(5) 0.0048(5)
C45 0.0194(6) 0.0226(6) 0.0196(6) 0.0050(5) 0.0049(5) 0.0036(5)
C25 0.0221(7) 0.0319(8) 0.0179(7) 0.0055(6) 0.0008(6) 0.0039(6)
C26 0.0230(7) 0.0361(8) 0.0198(7) 0.0043(6) 0.0015(6) 0.0039(6)
N27 0.0227(7) 0.0332(7) 0.0182(6) 0.0039(5) 0.0009(5) 0.0067(6)
C28 0.0226(7) 0.0338(8) 0.0198(7) 0.0060(6) 0.0038(6) 0.0054(6)
C29 0.0220(7) 0.0331(8) 0.0161(7) 0.0054(6) 0.0018(5) 0.0038(6)
C30 0.0189(7) 0.0208(7) 0.0192(6) 0.0058(5) 0.0028(5) 0.0064(6)
C31 0.0205(7) 0.0262(7) 0.0181(6) 0.0079(6) 0.0037(5) 0.0069(6)
C32 0.0204(7) 0.0273(7) 0.0177(6) 0.0063(5) 0.0040(5) 0.0074(6)
C33 0.0169(7) 0.0221(7) 0.0189(6) 0.0049(5) 0.0025(5) 0.0070(6)
C34 0.0197(7) 0.0305(8) 0.0196(7) 0.0067(6) 0.0026(5) 0.0044(6)
C35 0.0199(7) 0.0341(8) 0.0203(7) 0.0051(6) 0.0004(5) 0.0034(6)
N36 0.0228(6) 0.0317(7) 0.0186(6) 0.0060(5) 0.0025(5) 0.0081(5)
C37 0.0204(7) 0.0298(8) 0.0190(7) 0.0073(6) 0.0035(5) 0.0059(6)
C38 0.0180(6) 0.0270(7) 0.0171(7) 0.0063(6) 0.0027(5) 0.0055(5)
C25B 0.031(4) 0.036(4) 0.023(5) 0.007(4) -0.001(4) 0.009(4)
C26B 0.034(5) 0.038(5) 0.022(5) 0.008(5) 0.002(5) 0.006(5)
N27B 0.029(4) 0.035(4) 0.023(4) 0.003(4) 0.009(4) 0.005(4)
C28B 0.019(4) 0.034(4) 0.014(4) 0.007(4) 0.010(4) 0.001(4)
C29B 0.023(4) 0.031(4) 0.013(4) 0.009(4) 0.003(4) 0.003(4)
C30B 0.020(4) 0.028(4) 0.017(4) 0.005(4) -0.005(4) 0.009(4)
C31B 0.021(4) 0.029(4) 0.027(4) 0.001(4) -0.002(4) 0.008(4)
C32B 0.021(4) 0.027(4) 0.027(4) 0.002(4) -0.010(4) 0.005(4)
C33B 0.019(4) 0.028(4) 0.025(4) 0.005(4) -0.003(4) 0.005(4)
C34B 0.022(4) 0.033(4) 0.020(4) 0.006(4) -0.001(4) 0.005(4)
C35B 0.022(5) 0.034(5) 0.018(5) 0.007(5) 0.001(5) 0.007(4)
N36B 0.021(4) 0.033(4) 0.018(4) 0.005(4) 0.003(4) 0.005(4)
C37B 0.019(4) 0.028(4) 0.013(4) 0.008(4) 0.002(4) 0.008(4)
C38B 0.015(4) 0.025(4) 0.012(5) 0.010(4) 0.007(4) 0.003(4)

loop_
_atom_type_symbol
_atom_type_description
_atom_type_scat_dispersion_real
_atom_type_scat_dispersion_imag
_atom_type_scat_source
C C 0.0033 0.0016 'International Tables Vol C Tables 4.2.6.8 and 6.1.1.4'
H H 0.0000 0.0000 'International Tables Vol C Tables 4.2.6.8 and 6.1.1.4'
N N 0.0061 0.0033 'International Tables Vol C Tables 4.2.6.8 and 6.1.1.4'
O O 0.0106 0.0060 'International Tables Vol C Tables 4.2.6.8 and 6.1.1.4'

loop_
_geom_angle_atom_site_label_1
_geom_angle_atom_site_label_2
_geom_angle_atom_site_label_3
_geom_angle
_geom_angle_site_symmetry_1
O01 N03 O02 123.69(13) .
O01 N03 C04 118.17(12) .
O02 N03 C04 118.14(12) .
C05 C04 C06 123.46(12) .
C05 C04 N03 118.63(11) .
C06 C04 N03 117.91(12) .
C04 C05 C07 117.86(12) .
C04 C05 H05 121.1 .
C07 C05 H05 121.1 .
C04 C06 C08 118.08(13) .
C04 C06 H06 121.0 .
C08 C06 H06 121.0 .
C05 C07 C09 120.25(13) .
C05 C07 H07 119.9 .
C09 C07 H07 119.9 .
C06 C08 C09 120.02(12) .
C06 C08 H08 120.0 .
C09 C08 H08 120.0 .
C08 C09 C07 120.31(12) .
C08 C09 C10 118.29(11) .
C07 C09 C10 121.40(12) .
O12 C10 O11 124.36(13) .
O12 C10 C09 121.97(13) .
O11 C10 C09 113.66(11) .
C10 O11 H11 109.5 .
O13 N15 O14 123.79(13) .
O13 N15 C16 118.07(13) .
O14 N15 C16 118.14(13) .
C18 C16 C17 123.21(12) .
C18 C16 N15 118.13(13) .
C17 C16 N15 118.66(12) .
C16 C17 C19 118.12(12) .
C16 C17 H17 120.9 .
C19 C17 H17 120.9 .
C16 C18 C20 117.76(13) .
C16 C18 H18 121.1 .
C20 C18 H18 121.1 .
C17 C19 C21 120.08(13) .
C17 C19 H19 120.0 .
C21 C19 H19 120.0 .
C21 C20 C18 120.54(12) .
C21 C20 H20 119.7 .
C18 C20 H20 119.7 .
C20 C21 C19 120.28(12) .
C20 C21 C22 118.16(11) .
C19 C21 C22 121.56(12) .
O24 C22 O23 124.47(13) .
O24 C22 C21 121.64(13) .
O23 C22 C21 113.89(12) .
C22 O23 H23 109.5 .
C40 N39 C41 115.99(12) .
N39 C40 C42 124.42(13) .
N39 C40 H40 117.8 .
C42 C40 H40 117.8 .
N39 C41 C43 123.76(13) .
N39 C41 H41 118.1 .
C43 C41 H41 118.1 .
C40 C42 C44 119.44(12) .
C40 C42 H42 120.3 .
C44 C42 H42 120.3 .
C41 C43 C44 119.80(13) .
C41 C43 H43 120.1 .
C44 C43 H43 120.1 .
C43 C44 C42 116.58(12) .
C43 C44 C45 120.51(11) .
C42 C44 C45 122.91(11) .
C45 C45 C44 125.23(15) 2_676
C45 C45 H45 117.4 2_676
C44 C45 H45 117.4 .
C30 C25 C26 119.65(14) .
C30 C25 H25 120.2 .
C26 C25 H25 120.2 .
N27 C26 C25 122.65(15) .
N27 C26 H26 118.7 .
C25 C26 H26 118.7 .
C26 N27 C28 118.23(13) .
N27 C28 C29 122.48(14) .
N27 C28 H28 118.8 .
C29 C28 H28 118.8 .
C28 C29 C30 119.74(14) .
C28 C29 H29 120.1 .
C30 C29 H29 120.1 .
C25 C30 C29 117.24(14) .
C25 C30 C31 119.73(14) .
C29 C30 C31 123.02(14) .
C32 C31 C30 125.45(14) .
C32 C31 H31 117.3 .
C30 C31 H31 117.3 .
C31 C32 C33 125.56(14) .
C31 C32 H32 117.2 .
C33 C32 H32 117.2 .
C38 C33 C34 117.13(13) .
C38 C33 C32 123.33(14) .
C34 C33 C32 119.54(14) .
C35 C34 C33 119.97(13) .
C35 C34 H34 120.0 .
C33 C34 H34 120.0 .
N36 C35 C34 122.46(14) .
N36 C35 H35 118.8 .
C34 C35 H35 118.8 .
C35 N36 C37 118.07(13) .
N36 C37 C38 122.93(14) .
N36 C37 H37 118.5 .
C38 C37 H37 118.5 .
C37 C38 C33 119.43(14) .
C37 C38 H38 120.3 .
C33 C38 H38 120.3 .
C26B C25B C30B 120.0 .
C26B C25B H25B 120.0 .
C30B C25B H25B 120.0 .
N27B C26B C25B 120.0 .
N27B C26B H26B 120.0 .
C25B C26B H26B 120.0 .
C28B N27B C26B 120.0 .
N27B C28B C29B 120.0 .
N27B C28B H28B 120.0 .
C29B C28B H28B 120.0 .
C30B C29B C28B 120.0 .
C30B C29B H29B 120.0 .
C28B C29B H29B 120.0 .
C29B C30B C25B 120.0 .
C29B C30B C31B 134.4(16) .
C25B C30B C31B 105.6(16) .
C32B C31B C30B 148(3) .
C32B C31B H31B 106.0 .
C30B C31B H31B 106.0 .
C31B C32B C33B 148(3) .
C31B C32B H32B 105.8 .
C33B C32B H32B 105.8 .
C34B C33B C38B 120.0 .
C34B C33B C32B 107.0(15) .
C38B C33B C32B 132.9(15) .
C33B C34B C35B 120.0 .
C33B C34B H34B 120.0 .
C35B C34B H34B 120.0 .
N36B C35B C34B 120.0 .
N36B C35B H35B 120.0 .
C34B C35B H35B 120.0 .
C35B N36B C37B 120.0 .
N36B C37B C38B 120.0 .
N36B C37B H37B 120.0 .
C38B C37B H37B 120.0 .
C37B C38B C33B 120.0 .
C37B C38B H38B 120.0 .
C33B C38B H38B 120.0 .

loop_
_geom_bond_atom_site_label_1
_geom_bond_atom_site_label_2
_geom_bond_distance
_geom_bond_site_symmetry_2
O01 N03 1.2216(16) .
O02 N03 1.2244(17) .
N03 C04 1.4739(17) .
C04 C05 1.3807(19) .
C04 C06 1.3819(18) .
C05 C07 1.3892(18) .
C05 H05 0.9500 .
C06 C08 1.3909(19) .
C06 H06 0.9500 .
C07 C09 1.3965(17) .
C07 H07 0.9500 .
C08 C09 1.3919(19) .
C08 H08 0.9500 .
C09 C10 1.4977(18) .
C10 O12 1.2157(16) .
C10 O11 1.3116(17) .
O11 H11 0.8400 .
O13 N15 1.2258(17) .
O14 N15 1.2321(18) .
N15 C16 1.4729(18) .
C16 C18 1.3798(18) .
C16 C17 1.384(2) .
C17 C19 1.3890(19) .
C17 H17 0.9500 .
C18 C20 1.3904(19) .
C18 H18 0.9500 .
C19 C21 1.3905(17) .
C19 H19 0.9500 .
C20 C21 1.3873(18) .
C20 H20 0.9500 .
C21 C22 1.5074(18) .
C22 O24 1.2134(17) .
C22 O23 1.3115(16) .
O23 H23 0.8400 .
N39 C40 1.3400(19) .
N39 C41 1.342(2) .
C40 C42 1.3811(19) .
C40 H40 0.9500 .
C41 C43 1.386(2) .
C41 H41 0.9500 .
C42 C44 1.3966(17) .
C42 H42 0.9500 .
C43 C44 1.3952(19) .
C43 H43 0.9500 .
C44 C45 1.4646(18) .
C45 C45 1.337(3) 2_676
C45 H45 0.9500 .
C25 C30 1.387(2) .
C25 C26 1.394(2) .
C25 H25 0.9500 .
C26 N27 1.336(2) .
C26 H26 0.9500 .
N27 C28 1.342(2) .
C28 C29 1.385(2) .
C28 H28 0.9500 .
C29 C30 1.400(2) .
C29 H29 0.9500 .
C30 C31 1.471(2) .
C31 C32 1.336(2) .
C31 H31 0.9500 .
C32 C33 1.4625(19) .
C32 H32 0.9500 .
C33 C38 1.394(2) .
C33 C34 1.397(2) .
C34 C35 1.389(2) .
C34 H34 0.9500 .
C35 N36 1.3356(19) .
C35 H35 0.9500 .
N36 C37 1.3437(19) .
C37 C38 1.388(2) .
C37 H37 0.9500 .
C38 H38 0.9500 .
C25B C26B 1.3900 .
C25B C30B 1.3900 .
C25B H25B 0.9500 .
C26B N27B 1.3900 .
C26B H26B 0.9500 .
N27B C28B 1.3900 .
C28B C29B 1.3900 .
C28B H28B 0.9500 .
C29B C30B 1.3900 .
C29B H29B 0.9500 .
C30B C31B 1.48(3) .
C31B C32B 1.03(4) .
C31B H31B 0.9500 .
C32B C33B 1.53(3) .
C32B H32B 0.9500 .
C33B C34B 1.3900 .
C33B C38B 1.3900 .
C34B C35B 1.3900 .
C34B H34B 0.9500 .
C35B N36B 1.3900 .
C35B H35B 0.9500 .
N36B C37B 1.3900 .
C37B C38B 1.3900 .
C37B H37B 0.9500 .
C38B H38B 0.9500 .

loop_
_geom_torsion_atom_site_label_1
_geom_torsion_atom_site_label_2
_geom_torsion_atom_site_label_3
_geom_torsion_atom_site_label_4
_geom_torsion
_geom_torsion_site_symmetry_4
O01 N03 C04 C05 5.55(19) .
O02 N03 C04 C05 -175.15(13) .
O01 N03 C04 C06 -173.74(13) .
O02 N03 C04 C06 5.6(2) .
C06 C04 C05 C07 0.6(2) .
N03 C04 C05 C07 -178.65(12) .
C05 C04 C06 C08 0.9(2) .
N03 C04 C06 C08 -179.89(12) .
C04 C05 C07 C09 -0.9(2) .
C04 C06 C08 C09 -2.0(2) .
C06 C08 C09 C07 1.7(2) .
C06 C08 C09 C10 -178.76(12) .
C05 C07 C09 C08 -0.2(2) .
C05 C07 C09 C10 -179.72(12) .
C08 C09 C10 O12 -6.0(2) .
C07 C09 C10 O12 173.56(13) .
C08 C09 C10 O11 173.83(12) .
C07 C09 C10 O11 -6.62(19) .
O13 N15 C16 C18 178.30(13) .
O14 N15 C16 C18 -1.6(2) .
O13 N15 C16 C17 -1.8(2) .
O14 N15 C16 C17 178.22(14) .
C18 C16 C17 C19 -0.4(2) .
N15 C16 C17 C19 179.79(13) .
C17 C16 C18 C20 -0.2(2) .
N15 C16 C18 C20 179.67(12) .
C16 C17 C19 C21 0.4(2) .
C16 C18 C20 C21 0.7(2) .
C18 C20 C21 C19 -0.6(2) .
C18 C20 C21 C22 179.69(12) .
C17 C19 C21 C20 0.1(2) .
C17 C19 C21 C22 179.74(12) .
C20 C21 C22 O24 0.5(2) .
C19 C21 C22 O24 -179.11(13) .
C20 C21 C22 O23 -178.97(12) .
C19 C21 C22 O23 1.37(19) .
C41 N39 C40 C42 -0.8(2) .
C40 N39 C41 C43 0.6(2) .
N39 C40 C42 C44 -0.1(2) .
N39 C41 C43 C44 0.5(2) .
C41 C43 C44 C42 -1.4(2) .
C41 C43 C44 C45 177.85(13) .
C40 C42 C44 C43 1.20(19) .
C40 C42 C44 C45 -178.03(13) .
C43 C44 C45 C45 -176.04(16) 2_676
C42 C44 C45 C45 3.2(2) 2_676
C30 C25 C26 N27 -0.4(2) .
C25 C26 N27 C28 -0.1(2) .
C26 N27 C28 C29 0.5(2) .
N27 C28 C29 C30 -0.4(2) .
C26 C25 C30 C29 0.5(2) .
C26 C25 C30 C31 -179.95(16) .
C28 C29 C30 C25 -0.1(2) .
C28 C29 C30 C31 -179.65(15) .
C25 C30 C31 C32 -179.05(15) .
C29 C30 C31 C32 0.5(3) .
C30 C31 C32 C33 178.25(14) .
C31 C32 C33 C38 2.8(2) .
C31 C32 C33 C34 -176.94(15) .
C38 C33 C34 C35 -1.0(2) .
C32 C33 C34 C35 178.84(14) .
C33 C34 C35 N36 -0.1(2) .
C34 C35 N36 C37 1.1(2) .
C35 N36 C37 C38 -1.0(2) .
N36 C37 C38 C33 0.0(2) .
C34 C33 C38 C37 1.0(2) .
C32 C33 C38 C37 -178.81(15) .
C30B C25B C26B N27B 0.0 .
C25B C26B N27B C28B 0.0 .
C26B N27B C28B C29B 0.0 .
N27B C28B C29B C30B 0.0 .
C28B C29B C30B C25B 0.0 .
C28B C29B C30B C31B -178(3) .
C26B C25B C30B C29B 0.0 .
C26B C25B C30B C31B 178.6(19) .
C29B C30B C31B C32B -165(4) .
C25B C30B C31B C32B 17(5) .
C30B C31B C32B C33B 180(3) .
C31B C32B C33B C34B -14(5) .
C31B C32B C33B C38B 164(4) .
C38B C33B C34B C35B 0.0 .
C32B C33B C34B C35B 178.4(17) .
C33B C34B C35B N36B 0.0 .
C34B C35B N36B C37B 0.0 .
C35B N36B C37B C38B 0.0 .
N36B C37B C38B C33B 0.0 .
C34B C33B C38B C37B 0.0 .
C32B C33B C38B C37B -178(2) .
